data_4327160
loop_
_publ_author_name
'M. Jaya Prakash'
'Slavi C. Sevov'

_publ_section_title
;
 Hydrogen-Bonded Inclusion Compounds with Reversed Polarity: Anionic
 Metal-Complexes and Cationic Organic Linkers
;
_journal_name_full 'Inorganic Chemistry'
_journal_page_first 12739
_journal_page_last 12746
_journal_paper_doi 10.1021/ic2018715
_journal_volume 50
_journal_year 2011
_chemical_formula_sum 'C18 H23 Co N3 O11'
_chemical_formula_weight 516.32
_chemical_name_common Coenox2-BPY-MP
_chemical_name_systematic
; 
 ? 
;
_space_group_IT_number 2
_symmetry_cell_setting triclinic
_symmetry_space_group_name_Hall '-P 1'
_symmetry_space_group_name_H-M 'P -1'
_atom_sites_solution_hydrogens geom
_atom_sites_solution_primary direct
_atom_sites_solution_secondary difmap
_audit_creation_method SHELXL-97
_cell_angle_alpha 94.1640(10)
_cell_angle_beta 103.1160(10)
_cell_angle_gamma 96.8280(10)
_cell_formula_units_Z 2
_cell_length_a 6.9527(5)
_cell_length_b 11.1455(8)
_cell_length_c 13.9779(9)
_cell_measurement_temperature 120(2)
_cell_volume 1041.86(13)
_computing_cell_refinement 'Bruker SMART'
_computing_data_collection 'Bruker SMART'
_computing_data_reduction 'Bruker SHELXTL-V5.1'
_computing_molecular_graphics Diomand
_computing_publication_material 'SHELXL-97 (Sheldrick, 1997)'
_computing_structure_refinement 'SHELXL-97 (Sheldrick, 2008)'
_computing_structure_solution 'SHELXS-97 (Sheldrick, 2008)'
_diffrn_ambient_temperature 120(2)
_diffrn_measured_fraction_theta_full 0.993
_diffrn_measured_fraction_theta_max 0.993
_diffrn_measurement_device_type 'CCD area detector'
_diffrn_measurement_method 'phi and omega scans'
_diffrn_radiation_monochromator graphite
_diffrn_radiation_source 'fine-focus sealed tube'
_diffrn_radiation_type MoK\a
_diffrn_radiation_wavelength 0.71073
_diffrn_reflns_av_R_equivalents 0.0146
_diffrn_reflns_av_sigmaI/netI 0.0172
_diffrn_reflns_limit_h_max 8
_diffrn_reflns_limit_h_min -8
_diffrn_reflns_limit_k_max 13
_diffrn_reflns_limit_k_min -13
_diffrn_reflns_limit_l_max 17
_diffrn_reflns_limit_l_min -17
_diffrn_reflns_number 11500
_diffrn_reflns_theta_full 26.42
_diffrn_reflns_theta_max 26.42
_diffrn_reflns_theta_min 1.50
_exptl_absorpt_coefficient_mu 0.892
_exptl_absorpt_correction_T_max 0.875
_exptl_absorpt_correction_T_min 0.825
_exptl_absorpt_correction_type multi-scan
_exptl_absorpt_process_details 'Blessing, R.H. (1995) Acta Cryst. A51, 33-38'
_exptl_crystal_colour red
_exptl_crystal_density_diffrn 1.646
_exptl_crystal_description needle
_exptl_crystal_F_000 534
_exptl_crystal_size_max 0.34
_exptl_crystal_size_mid 0.18
_exptl_crystal_size_min 0.15
_refine_diff_density_max 0.326
_refine_diff_density_min -0.363
_refine_diff_density_rms 0.052
_refine_ls_extinction_method none
_refine_ls_goodness_of_fit_ref 1.046
_refine_ls_hydrogen_treatment mixed
_refine_ls_matrix_type full
_refine_ls_number_parameters 331
_refine_ls_number_reflns 4248
_refine_ls_number_restraints 0
_refine_ls_restrained_S_all 1.046
_refine_ls_R_factor_all 0.0257
_refine_ls_R_factor_gt 0.0236
_refine_ls_shift/su_max 0.001
_refine_ls_shift/su_mean 0.000
_refine_ls_structure_factor_coef Fsqd
_refine_ls_weighting_details 'calc w=1/[\s^2^(Fo^2^)+(0.0278P)^2^+0.6611P] where P=(Fo^2^+2Fc^2^)/3'
_refine_ls_weighting_scheme calc
_refine_ls_wR_factor_gt 0.0591
_refine_ls_wR_factor_ref 0.0605
_reflns_number_gt 3977
_reflns_number_total 4248
_reflns_threshold_expression >2sigma(I)
_cod_data_source_file ic2018715_si_002_3.cif
_cod_data_source_block Coenox2-BPY-4MP
_cod_database_code 4327160

loop_
_symmetry_equiv_pos_as_xyz
'x, y, z'
'-x, -y, -z'

loop_
_atom_site_label
_atom_site_type_symbol
_atom_site_fract_x
_atom_site_fract_y
_atom_site_fract_z
_atom_site_U_iso_or_equiv
_atom_site_adp_type
_atom_site_occupancy
_atom_site_symmetry_multiplicity
_atom_site_calc_flag
_atom_site_refinement_flags
Co1 Co 0.65020(3) 0.762256(16) 0.882327(13) 0.00989(6) Uani 1 1 d .
O3 O 0.67614(15) 0.59660(9) 0.90157(7) 0.0124(2) Uani 1 1 d .
O10 O 0.64033(14) 0.92638(9) 0.85878(7) 0.0135(2) Uani 1 1 d .
O7 O 0.92727(14) 0.79308(9) 0.88811(7) 0.0130(2) Uani 1 1 d .
O6 O 0.59487(15) 0.70976(9) 0.74288(7) 0.0135(2) Uani 1 1 d .
O4 O 0.70741(16) 0.42686(9) 0.81492(7) 0.0171(2) Uani 1 1 d .
O8 O 1.16038(15) 0.95071(9) 0.89380(8) 0.0166(2) Uani 1 1 d .
O5 O 0.61486(16) 0.54451(9) 0.64616(7) 0.0172(2) Uani 1 1 d .
O9 O 0.85206(16) 1.09422(9) 0.85768(8) 0.0179(2) Uani 1 1 d .
C6 C 0.1656(2) 0.39372(14) 0.68172(11) 0.0183(3) Uani 1 1 d .
C13 C 0.6724(2) 0.53217(13) 0.82074(10) 0.0124(3) Uani 1 1 d .
C10 C 0.0565(2) 0.18587(14) 0.61232(11) 0.0199(3) Uani 1 1 d .
H10A H 0.0237 0.1028 0.6209 0.024 Uiso 1 1 calc R
C15 C 0.9860(2) 0.90600(13) 0.88520(10) 0.0122(3) Uani 1 1 d .
C3 C 0.5200(2) 0.06301(13) 0.52516(10) 0.0132(3) Uani 1 1 d .
C16 C 0.8158(2) 0.98630(13) 0.86618(10) 0.0124(3) Uani 1 1 d .
C7 C 0.1573(2) 0.42766(15) 0.58780(12) 0.0222(3) Uani 1 1 d .
H7A H 0.1930 0.5105 0.5793 0.027 Uiso 1 1 calc R
C14 C 0.6227(2) 0.59920(13) 0.72703(10) 0.0124(3) Uani 1 1 d .
C9 C 0.0452(2) 0.22119(15) 0.51767(11) 0.0204(3) Uani 1 1 d .
C4 C 0.5713(2) 0.08453(14) 0.62787(11) 0.0190(3) Uani 1 1 d .
H4A H 0.5788 0.0181 0.6669 0.023 Uiso 1 1 calc R
C17 C 0.5082(2) 0.80172(14) 1.05415(11) 0.0172(3) Uani 1 1 d .
H17A H 0.4642 0.8829 1.0510 0.021 Uiso 1 1 calc R
H17B H 0.5250 0.7803 1.1228 0.021 Uiso 1 1 calc R
C2 C 0.5091(2) 0.16352(14) 0.47113(11) 0.0177(3) Uani 1 1 d .
H2A H 0.4758 0.1523 0.4010 0.021 Uiso 1 1 calc R
C11 C 0.1156(2) 0.27196(15) 0.69388(11) 0.0202(3) Uani 1 1 d .
H11A H 0.1219 0.2478 0.7582 0.024 Uiso 1 1 calc R
C18 C 0.3562(2) 0.70829(14) 0.98413(11) 0.0165(3) Uani 1 1 d .
H16A H 0.3860 0.6252 0.9958 0.020 Uiso 1 1 calc R
H16B H 0.2203 0.7151 0.9928 0.020 Uiso 1 1 calc R
C5 C 0.6111(2) 0.20151(14) 0.67293(11) 0.0197(3) Uani 1 1 d .
H5A H 0.6480 0.2159 0.7429 0.024 Uiso 1 1 calc R
C1 C 0.5469(2) 0.27914(14) 0.51961(11) 0.0190(3) Uani 1 1 d .
H1A H 0.5368 0.3475 0.4828 0.023 Uiso 1 1 calc R
C8 C 0.0973(2) 0.34193(16) 0.50571(12) 0.0238(3) Uani 1 1 d .
H8A H 0.0920 0.3662 0.4415 0.029 Uiso 1 1 calc R
N3 N 0.37212(18) 0.73561(12) 0.88337(9) 0.0131(2) Uani 1 1 d .
N2 N 0.69940(18) 0.80265(12) 1.02336(9) 0.0127(2) Uani 1 1 d .
N1 N 0.59770(19) 0.29525(12) 0.61819(9) 0.0166(3) Uani 1 1 d .
O1 O 0.22694(18) 0.48324(10) 0.75980(9) 0.0239(3) Uani 1 1 d .
O2 O -0.0195(2) 0.12970(11) 0.44146(8) 0.0297(3) Uani 1 1 d .
O1W O 0.09199(19) 0.40999(11) 0.91299(9) 0.0224(2) Uani 1 1 d .
C12 C -0.0621(4) 0.1659(2) 0.34390(13) 0.0426(5) Uani 1 1 d .
H12A H -0.1553 0.2258 0.3394 0.064 Uiso 1 1 calc R
H12B H -0.1221 0.0948 0.2965 0.064 Uiso 1 1 calc R
H12C H 0.0617 0.2019 0.3288 0.064 Uiso 1 1 calc R
H2C H 0.766(3) 0.7485(16) 1.0499(12) 0.013(4) Uiso 1 1 d .
H3B H 0.303(3) 0.6753(18) 0.8371(14) 0.023(5) Uiso 1 1 d .
H2B H 0.772(3) 0.8729(19) 1.0440(15) 0.028(5) Uiso 1 1 d .
H3C H 0.323(3) 0.8024(18) 0.8727(13) 0.020(5) Uiso 1 1 d .
H1B H 0.618(3) 0.3655(19) 0.6448(15) 0.027(5) Uiso 1 1 d .
H1W2 H -0.029(4) 0.409(2) 0.8999(18) 0.047(7) Uiso 1 1 d .
H1W1 H 0.135(4) 0.423(2) 0.9741(19) 0.043(6) Uiso 1 1 d .
H1C H 0.194(3) 0.4568(18) 0.8089(16) 0.028(5) Uiso 1 1 d .

loop_
_atom_site_aniso_label
_atom_site_aniso_U_11
_atom_site_aniso_U_22
_atom_site_aniso_U_33
_atom_site_aniso_U_23
_atom_site_aniso_U_13
_atom_site_aniso_U_12
Co1 0.00953(10) 0.00850(10) 0.01121(10) -0.00021(7) 0.00181(7) 0.00161(7)
O3 0.0152(5) 0.0099(5) 0.0111(5) -0.0005(4) 0.0016(4) 0.0022(4)
O10 0.0119(5) 0.0111(5) 0.0174(5) 0.0008(4) 0.0030(4) 0.0021(4)
O7 0.0117(5) 0.0106(5) 0.0169(5) -0.0002(4) 0.0037(4) 0.0026(4)
O6 0.0155(5) 0.0116(5) 0.0125(5) 0.0009(4) 0.0016(4) 0.0020(4)
O4 0.0227(5) 0.0120(5) 0.0156(5) -0.0007(4) 0.0013(4) 0.0059(4)
O8 0.0123(5) 0.0143(5) 0.0225(5) -0.0017(4) 0.0048(4) 0.0004(4)
O5 0.0244(6) 0.0148(5) 0.0123(5) -0.0003(4) 0.0041(4) 0.0031(4)
O9 0.0183(5) 0.0114(5) 0.0242(5) 0.0035(4) 0.0051(4) 0.0016(4)
C6 0.0130(7) 0.0203(8) 0.0204(7) -0.0014(6) 0.0025(6) 0.0019(6)
C13 0.0102(6) 0.0127(7) 0.0134(6) 0.0008(5) 0.0010(5) 0.0012(5)
C10 0.0213(8) 0.0179(8) 0.0207(8) 0.0021(6) 0.0050(6) 0.0031(6)
C15 0.0132(7) 0.0134(7) 0.0098(6) -0.0016(5) 0.0028(5) 0.0023(5)
C3 0.0116(6) 0.0134(7) 0.0146(7) 0.0001(5) 0.0029(5) 0.0029(5)
C16 0.0135(7) 0.0134(7) 0.0102(6) -0.0003(5) 0.0029(5) 0.0027(5)
C7 0.0210(8) 0.0211(8) 0.0251(8) 0.0056(6) 0.0062(6) 0.0019(6)
C14 0.0104(6) 0.0126(7) 0.0133(7) 0.0008(5) 0.0018(5) 0.0007(5)
C9 0.0193(8) 0.0237(8) 0.0182(7) -0.0016(6) 0.0052(6) 0.0037(6)
C4 0.0280(8) 0.0140(7) 0.0142(7) 0.0014(6) 0.0032(6) 0.0035(6)
C17 0.0157(7) 0.0216(8) 0.0156(7) -0.0006(6) 0.0065(6) 0.0041(6)
C2 0.0238(8) 0.0152(7) 0.0131(7) 0.0001(5) 0.0023(6) 0.0035(6)
C11 0.0208(8) 0.0230(8) 0.0163(7) 0.0030(6) 0.0030(6) 0.0038(6)
C18 0.0137(7) 0.0191(7) 0.0179(7) 0.0042(6) 0.0059(6) 0.0015(6)
C5 0.0268(8) 0.0174(8) 0.0139(7) -0.0019(6) 0.0038(6) 0.0031(6)
C1 0.0241(8) 0.0135(7) 0.0191(7) 0.0026(6) 0.0039(6) 0.0039(6)
C8 0.0250(8) 0.0287(9) 0.0194(8) 0.0057(6) 0.0077(6) 0.0038(7)
N3 0.0119(6) 0.0115(6) 0.0151(6) 0.0006(5) 0.0018(5) 0.0020(5)
N2 0.0121(6) 0.0107(6) 0.0147(6) -0.0004(5) 0.0021(5) 0.0020(5)
N1 0.0187(6) 0.0112(6) 0.0189(6) -0.0038(5) 0.0040(5) 0.0023(5)
O1 0.0274(6) 0.0202(6) 0.0211(6) -0.0022(5) 0.0052(5) -0.0041(5)
O2 0.0428(7) 0.0284(7) 0.0162(5) -0.0037(5) 0.0062(5) 0.0033(6)
O1W 0.0222(6) 0.0278(6) 0.0153(6) 0.0014(5) -0.0006(5) 0.0060(5)
C12 0.0631(14) 0.0446(12) 0.0162(8) -0.0025(8) 0.0075(9) -0.0015(10)

loop_
_atom_type_symbol
_atom_type_description
_atom_type_scat_dispersion_real
_atom_type_scat_dispersion_imag
_atom_type_scat_source
C C 0.0033 0.0016 'International Tables Vol C Tables 4.2.6.8 and 6.1.1.4'
H H 0.0000 0.0000 'International Tables Vol C Tables 4.2.6.8 and 6.1.1.4'
N N 0.0061 0.0033 'International Tables Vol C Tables 4.2.6.8 and 6.1.1.4'
O O 0.0106 0.0060 'International Tables Vol C Tables 4.2.6.8 and 6.1.1.4'
Co Co 0.3494 0.9721 'International Tables Vol C Tables 4.2.6.8 and 6.1.1.4'

loop_
_geom_angle_atom_site_label_1
_geom_angle_atom_site_label_2
_geom_angle_atom_site_label_3
_geom_angle
_geom_angle_site_symmetry_3
O10 Co1 O7 86.87(4) .
O10 Co1 O3 175.80(4) .
O7 Co1 O3 89.47(4) .
O10 Co1 N3 92.37(5) .
O7 Co1 N3 176.94(5) .
O3 Co1 N3 91.39(5) .
O10 Co1 O6 92.16(4) .
O7 Co1 O6 90.61(4) .
O3 Co1 O6 85.83(4) .
N3 Co1 O6 92.38(5) .
O10 Co1 N2 91.79(5) .
O7 Co1 N2 91.00(5) .
O3 Co1 N2 90.31(5) .
N3 Co1 N2 86.07(5) .
O6 Co1 N2 175.81(5) .
C13 O3 Co1 112.42(9) .
C16 O10 Co1 112.52(9) .
C15 O7 Co1 112.07(9) .
C14 O6 Co1 111.77(8) .
O1 C6 C7 117.71(14) .
O1 C6 C11 122.89(14) .
C7 C6 C11 119.39(14) .
O4 C13 O3 125.02(13) .
O4 C13 C14 120.58(12) .
O3 C13 C14 114.39(12) .
C11 C10 C9 120.07(15) .
O8 C15 O7 124.86(13) .
O8 C15 C16 120.56(12) .
O7 C15 C16 114.55(12) .
C4 C3 C2 117.75(13) .
C4 C3 C3 121.08(16) 2_656
C2 C3 C3 121.18(16) 2_656
O9 C16 O10 125.89(13) .
O9 C16 C15 120.67(12) .
O10 C16 C15 113.43(12) .
C6 C7 C8 120.73(15) .
O5 C14 O6 126.25(13) .
O5 C14 C13 118.97(12) .
O6 C14 C13 114.77(12) .
O2 C9 C8 124.53(14) .
O2 C9 C10 115.73(14) .
C8 C9 C10 119.75(15) .
C5 C4 C3 120.22(14) .
N2 C17 C18 107.33(12) .
C1 C2 C3 119.96(14) .
C10 C11 C6 120.17(14) .
N3 C18 C17 105.44(12) .
N1 C5 C4 120.01(14) .
N1 C1 C2 120.11(14) .
C9 C8 C7 119.88(15) .
C18 N3 Co1 108.33(9) .
C17 N2 Co1 110.57(9) .
C1 N1 C5 121.93(13) .
C9 O2 C12 116.63(14) .

loop_
_geom_bond_atom_site_label_1
_geom_bond_atom_site_label_2
_geom_bond_distance
_geom_bond_site_symmetry_2
Co1 O10 1.8885(10) .
Co1 O7 1.8983(10) .
Co1 O3 1.9087(10) .
Co1 N3 1.9244(12) .
Co1 O6 1.9313(10) .
Co1 N2 1.9325(12) .
O3 C13 1.2873(17) .
O10 C16 1.2978(17) .
O7 C15 1.2827(17) .
O6 C14 1.2812(17) .
O4 C13 1.2276(18) .
O8 C15 1.2305(17) .
O5 C14 1.2314(17) .
O9 C16 1.2193(18) .
C6 O1 1.3776(19) .
C6 C7 1.383(2) .
C6 C11 1.393(2) .
C13 C14 1.5463(19) .
C10 C11 1.387(2) .
C10 C9 1.395(2) .
C15 C16 1.5541(19) .
C3 C4 1.394(2) .
C3 C2 1.396(2) .
C3 C3 1.490(3) 2_656
C7 C8 1.390(2) .
C9 O2 1.3758(19) .
C9 C8 1.384(2) .
C4 C5 1.374(2) .
C17 N2 1.4863(18) .
C17 C18 1.510(2) .
C2 C1 1.379(2) .
C18 N3 1.4878(18) .
C5 N1 1.339(2) .
C1 N1 1.336(2) .
O2 C12 1.427(2) .
